data_2015066
loop_
_publ_author_name
'U\,car, \.Ibrahim'
'Bulut, Ahmet'
'Kazak, Canan'

_publ_section_title
;A bicapped trigonal--prismatic lead complex:
 <i>catena</i>-poly[[[aquabis(1,10-phenanthroline-\k^2^<i>N</i>,<i>N</i>')lead(II)]-\m-squarato-\k<i>O</i>^1^:\k^2^<i>O</i>^2^,<i>O</i>^3^]
 dihydrate]
;
_journal_coeditor_code SK1858
_journal_issue 9
_journal_name_full 'Acta Crystallographica Section C'
_journal_page_first m428
_journal_page_last m431
_journal_paper_doi 10.1107/S0108270105024613
_journal_volume 61
_journal_year 2005
_chemical_formula_iupac '[Pb (C4 O4) (C12 H8 N2)2 (H2 O)], 2H2 O'
_chemical_formula_moiety 'C28 H18 N4 O5 Pb, 2H2 O'
_chemical_formula_sum 'C28 H22 N4 O7 Pb'
_chemical_formula_weight 733.70
_chemical_name_systematic
;
catena-poly[[[aquabis(1,10-phenanthroline-\k^2^N,N')lead(II)]-
\m~1,2,3~-squarato-\kO:O':O''] dihydrate]
;
_space_group_IT_number 14
_symmetry_cell_setting monoclinic
_symmetry_space_group_name_Hall '-P 2ybc'
_symmetry_space_group_name_H-M 'P 1 21/c 1'
_atom_sites_solution_hydrogens geom
_atom_sites_solution_primary direct
_atom_sites_solution_secondary difmap
_audit_creation_method SHELXL-97
_cell_angle_alpha 90.00
_cell_angle_beta 106.578(4)
_cell_angle_gamma 90.00
_cell_formula_units_Z 4
_cell_length_a 18.5438(10)
_cell_length_b 7.2746(3)
_cell_length_c 19.8774(11)
_cell_measurement_reflns_used 5847
_cell_measurement_temperature 297(2)
_cell_measurement_theta_max 27.13
_cell_measurement_theta_min 1.77
_cell_volume 2570.0(2)
_computing_cell_refinement X-AREA
_computing_data_collection 'X-AREA (Stoe & Cie, 2002)'
_computing_data_reduction 'X-RED32 (Stoe & Cie, 2002)'
_computing_molecular_graphics 'ORTEPIII (Farrugia, 1997)'
_computing_publication_material 'WinGX  (Farrugia, 1999)'
_computing_structure_refinement 'SHELXL97 (Sheldrick, 1997)'
_computing_structure_solution 'SHELXS97 (Sheldrick, 1997)'
_diffrn_ambient_temperature 297(2)
_diffrn_detector_area_resol_mean 6.67
_diffrn_measured_fraction_theta_full 0.996
_diffrn_measured_fraction_theta_max 0.996
_diffrn_measurement_device_type 'Stoe IPDS-II'
_diffrn_measurement_method \w
_diffrn_radiation_monochromator graphite
_diffrn_radiation_source 'fine-focus sealed tube'
_diffrn_radiation_type MoK\a
_diffrn_radiation_wavelength 0.71073
_diffrn_reflns_av_R_equivalents 0.0658
_diffrn_reflns_av_sigmaI/netI 0.0289
_diffrn_reflns_limit_h_max 23
_diffrn_reflns_limit_h_min -23
_diffrn_reflns_limit_k_max 9
_diffrn_reflns_limit_k_min -9
_diffrn_reflns_limit_l_max 25
_diffrn_reflns_limit_l_min -25
_diffrn_reflns_number 39366
_diffrn_reflns_theta_full 27.06
_diffrn_reflns_theta_max 27.06
_diffrn_reflns_theta_min 2.12
_diffrn_standards_interval_count 0
_diffrn_standards_number 0
_exptl_absorpt_coefficient_mu 6.621
_exptl_absorpt_correction_T_max 0.6658
_exptl_absorpt_correction_T_min 0.2548
_exptl_absorpt_correction_type integration
_exptl_absorpt_process_details '(X-RED32; Stoe & Cie, 2002)'
_exptl_crystal_colour white
_exptl_crystal_density_diffrn 1.896
_exptl_crystal_density_method 'not measured'
_exptl_crystal_description prism
_exptl_crystal_F_000 1424
_exptl_crystal_size_max 0.23
_exptl_crystal_size_mid 0.21
_exptl_crystal_size_min 0.16
_refine_diff_density_max 1.331
_refine_diff_density_min -1.205
_refine_ls_extinction_coef 0.00113(11)
_refine_ls_extinction_expression Fc^*^=kFc[1+0.001xFc^2^\l^3^/sin(2\q)]^-1/4^
_refine_ls_extinction_method SHELXL97
_refine_ls_goodness_of_fit_ref 1.025
_refine_ls_hydrogen_treatment mixed
_refine_ls_matrix_type full
_refine_ls_number_parameters 386
_refine_ls_number_reflns 5638
_refine_ls_number_restraints 9
_refine_ls_restrained_S_all 1.024
_refine_ls_R_factor_all 0.0337
_refine_ls_R_factor_gt 0.0272
_refine_ls_shift/su_max 0.006
_refine_ls_shift/su_mean 0.000
_refine_ls_structure_factor_coef Fsqd
_refine_ls_weighting_details 'calc w = 1/[\s^2^(Fo^2^)+(0.0451P)^2^] where P = (Fo^2^+2Fc^2^)/3'
_refine_ls_weighting_scheme calc
_refine_ls_wR_factor_gt 0.0665
_refine_ls_wR_factor_ref 0.0684
_reflns_number_gt 4842
_reflns_number_total 5638
_reflns_threshold_expression I>2\s(I)
_cod_data_source_file sk1858.cif
_cod_data_source_block I
_cod_original_sg_symbol_H-M 'P 21/c'
_cod_database_code 2015066
_cod_database_fobs_code 2015066

loop_
_symmetry_equiv_pos_as_xyz
'x, y, z'
'-x, y+1/2, -z+1/2'
'-x, -y, -z'
'x, -y-1/2, z-1/2'

loop_
_atom_site_label
_atom_site_fract_x
_atom_site_fract_y
_atom_site_fract_z
_atom_site_U_iso_or_equiv
_atom_site_adp_type
_atom_site_calc_flag
_atom_site_refinement_flags
_atom_site_occupancy
_atom_site_disorder_assembly
_atom_site_disorder_group
_atom_site_type_symbol
C1 0.8945(2) 0.3366(6) 0.8898(2) 0.0462(9) Uani d . 1 . . C
H1 0.8540 0.3653 0.8513 0.055 Uiso calc R 1 . . H
C2 0.9666(2) 0.3657(6) 0.8841(2) 0.0505(10) Uani d . 1 . . C
H2 0.9740 0.4114 0.8428 0.061 Uiso calc R 1 . . H
C3 1.0264(2) 0.3255(6) 0.9405(3) 0.0495(10) Uani d . 1 . . C
H3 1.0752 0.3451 0.9381 0.059 Uiso calc R 1 . . H
C4 1.0143(2) 0.2550(5) 1.0015(3) 0.0421(9) Uani d . 1 . . C
C5 1.0741(2) 0.2094(6) 1.0619(3) 0.0525(11) Uani d . 1 . . C
H5 1.1235 0.2255 1.0608 0.063 Uiso calc R 1 . . H
C6 1.0613(2) 0.1443(7) 1.1200(3) 0.0553(11) Uani d . 1 . . C
H6 1.1017 0.1202 1.1591 0.066 Uiso calc R 1 . . H
C7 0.9860(2) 0.1106(6) 1.1233(2) 0.0457(9) Uani d . 1 . . C
C8 0.9700(3) 0.0316(7) 1.1813(3) 0.0573(12) Uani d . 1 . . C
H8 1.0088 0.0061 1.2216 0.069 Uiso calc R 1 . . H
C9 0.8975(3) -0.0082(8) 1.1790(3) 0.0627(13) Uani d . 1 . . C
H9 0.8862 -0.0616 1.2173 0.075 Uiso calc R 1 . . H
C10 0.8410(3) 0.0329(7) 1.1180(3) 0.0548(11) Uani d . 1 . . C
H10 0.7917 0.0039 1.1165 0.066 Uiso calc R 1 . . H
C11 0.9254(2) 0.1507(5) 1.0639(2) 0.0382(8) Uani d . 1 . . C
C12 0.9392(2) 0.2282(5) 1.0023(2) 0.0372(8) Uani d . 1 . . C
C13 0.6309(3) 0.3413(7) 1.0708(2) 0.0500(10) Uani d . 1 . . C
H13 0.6800 0.3733 1.0948 0.060 Uiso calc R 1 . . H
C14 0.5761(3) 0.3539(7) 1.1060(2) 0.0537(11) Uani d . 1 . . C
H14 0.5888 0.3935 1.1524 0.064 Uiso calc R 1 . . H
C15 0.5040(3) 0.3077(7) 1.0717(2) 0.0520(11) Uani d . 1 . . C
H15 0.4667 0.3159 1.0944 0.062 Uiso calc R 1 . . H
C16 0.4863(2) 0.2477(6) 1.0021(3) 0.0437(9) Uani d . 1 . . C
C17 0.4117(2) 0.1948(7) 0.9632(3) 0.0509(11) Uani d . 1 . . C
H17 0.3733 0.1991 0.9848 0.061 Uiso calc R 1 . . H
C18 0.3963(2) 0.1395(7) 0.8967(3) 0.0538(11) Uani d . 1 . . C
H18 0.3471 0.1091 0.8722 0.065 Uiso calc R 1 . . H
C19 0.4543(2) 0.1262(6) 0.8624(2) 0.0417(9) Uani d . 1 . . C
C20 0.4408(2) 0.0614(6) 0.7936(2) 0.0481(10) Uani d . 1 . . C
H20 0.3925 0.0257 0.7682 0.058 Uiso calc R 1 . . H
C21 0.4983(2) 0.0508(6) 0.7640(2) 0.0496(10) Uani d . 1 . . C
H21 0.4900 0.0086 0.7182 0.060 Uiso calc R 1 . . H
C22 0.5698(2) 0.1042(6) 0.8036(2) 0.0460(9) Uani d . 1 . . C
H22 0.6088 0.0970 0.7828 0.055 Uiso calc R 1 . . H
C23 0.52863(19) 0.1755(5) 0.8988(2) 0.0346(7) Uani d . 1 . . C
C24 0.5450(2) 0.2390(5) 0.9704(2) 0.0367(8) Uani d . 1 . . C
C25 0.7245(2) 0.6252(5) 0.8512(2) 0.0377(8) Uani d . 1 . . C
C26 0.7444(2) 0.7346(5) 0.7972(2) 0.0370(8) Uani d . 1 . . C
C27 0.74157(19) 0.9000(5) 0.8381(2) 0.0344(7) Uani d . 1 . . C
C28 0.7247(2) 0.7912(5) 0.8926(2) 0.0356(8) Uani d . 1 . . C
N1 0.87997(18) 0.2711(4) 0.94619(18) 0.0396(7) Uani d . 1 . . N
N2 0.85302(18) 0.1108(5) 1.06212(19) 0.0444(8) Uani d . 1 . . N
N3 0.61688(19) 0.2868(5) 1.00543(18) 0.0406(7) Uani d . 1 . . N
N4 0.58577(17) 0.1645(5) 0.86886(16) 0.0389(7) Uani d . 1 . . N
O1 0.71346(19) 0.4568(4) 0.85661(16) 0.0510(7) Uani d . 1 . . O
O2 0.76046(19) 0.6971(4) 0.74210(16) 0.0509(7) Uani d . 1 . . O
O3 0.75091(16) 1.0700(4) 0.83365(15) 0.0437(6) Uani d . 1 . . O
O4 0.71735(18) 0.8329(5) 0.95123(15) 0.0492(7) Uani d . 1 . . O
O5 0.7820(2) 0.5226(4) 1.02749(18) 0.0529(7) Uani d D 1 . . O
O6 0.8219(3) 0.5161(6) 1.1752(2) 0.0727(10) Uani d D 1 . . O
O7 0.7511(3) 0.2963(6) 0.7197(2) 0.0672(10) Uani d D 1 . . O
Pb1 0.736284(7) 0.223905(18) 0.948366(7) 0.03400(7) Uani d . 1 . . Pb
H5A 0.760(3) 0.620(6) 1.013(2) 0.072(18) Uiso d D 1 . . H
H5B 0.793(3) 0.525(7) 1.0721(14) 0.067(17) Uiso d D 1 . . H
H6A 0.800(3) 0.597(6) 1.188(3) 0.08(2) Uiso d D 1 . . H
H6B 0.805(4) 0.412(5) 1.178(5) 0.14(4) Uiso d D 1 . . H
H7A 0.752(3) 0.236(6) 0.756(2) 0.057(15) Uiso d D 1 . . H
H7B 0.747(3) 0.405(4) 0.729(3) 0.076(19) Uiso d D 1 . . H

loop_
_atom_site_aniso_label
_atom_site_aniso_U_11
_atom_site_aniso_U_22
_atom_site_aniso_U_33
_atom_site_aniso_U_12
_atom_site_aniso_U_13
_atom_site_aniso_U_23
C1 0.043(2) 0.051(2) 0.044(2) -0.0002(19) 0.0111(18) 0.0036(19)
C2 0.050(2) 0.052(3) 0.054(3) -0.003(2) 0.021(2) 0.001(2)
C3 0.037(2) 0.049(2) 0.068(3) -0.0072(18) 0.023(2) -0.006(2)
C4 0.0306(19) 0.040(2) 0.054(2) -0.0010(15) 0.0096(17) -0.0079(17)
C5 0.0291(19) 0.057(3) 0.067(3) 0.0007(18) 0.0065(19) -0.009(2)
C6 0.036(2) 0.066(3) 0.054(3) 0.005(2) -0.0036(19) -0.008(2)
C7 0.043(2) 0.045(2) 0.045(2) 0.0034(17) 0.0057(18) -0.0057(17)
C8 0.055(3) 0.066(3) 0.044(2) 0.013(2) 0.004(2) 0.000(2)
C9 0.070(3) 0.073(3) 0.047(3) 0.005(3) 0.020(2) 0.010(2)
C10 0.048(2) 0.063(3) 0.055(3) -0.001(2) 0.017(2) 0.004(2)
C11 0.0362(18) 0.0355(19) 0.041(2) 0.0013(15) 0.0070(16) -0.0059(16)
C12 0.0311(18) 0.0331(18) 0.045(2) 0.0013(14) 0.0068(16) -0.0049(15)
C13 0.048(2) 0.063(3) 0.038(2) -0.005(2) 0.0104(18) 0.001(2)
C14 0.065(3) 0.058(3) 0.041(2) -0.001(2) 0.020(2) -0.003(2)
C15 0.059(3) 0.056(3) 0.050(2) 0.004(2) 0.029(2) 0.005(2)
C16 0.041(2) 0.044(2) 0.050(2) 0.0029(16) 0.0185(19) 0.0075(17)
C17 0.032(2) 0.061(3) 0.064(3) 0.0011(19) 0.021(2) 0.008(2)
C18 0.0285(19) 0.066(3) 0.064(3) -0.0050(19) 0.0085(19) 0.007(2)
C19 0.0317(18) 0.042(2) 0.048(2) -0.0018(16) 0.0052(16) 0.0057(17)
C20 0.037(2) 0.050(2) 0.048(2) -0.0092(18) -0.0018(18) 0.0036(18)
C21 0.050(2) 0.052(3) 0.040(2) 0.002(2) 0.0025(19) 0.0001(18)
C22 0.041(2) 0.059(3) 0.037(2) 0.0026(18) 0.0090(17) 0.0005(18)
C23 0.0284(16) 0.0348(18) 0.0390(19) -0.0011(14) 0.0071(14) 0.0057(15)
C24 0.0309(18) 0.039(2) 0.041(2) 0.0001(14) 0.0106(15) 0.0033(15)
C25 0.0342(19) 0.034(2) 0.041(2) -0.0014(14) 0.0044(16) 0.0000(15)
C26 0.0331(17) 0.0339(18) 0.041(2) 0.0006(14) 0.0062(15) -0.0019(15)
C27 0.0298(17) 0.0319(18) 0.0409(19) 0.0001(14) 0.0090(15) -0.0005(15)
C28 0.0300(17) 0.0367(19) 0.040(2) 0.0013(14) 0.0105(15) 0.0016(15)
N1 0.0317(16) 0.0448(18) 0.0407(17) -0.0001(13) 0.0078(14) 0.0003(14)
N2 0.0364(17) 0.050(2) 0.0476(19) -0.0013(15) 0.0135(15) 0.0003(16)
N3 0.0358(17) 0.0475(19) 0.0388(17) -0.0049(14) 0.0111(14) -0.0033(14)
N4 0.0312(15) 0.0491(18) 0.0355(16) 0.0005(14) 0.0083(13) 0.0028(14)
O1 0.068(2) 0.0314(14) 0.0473(17) -0.0065(14) 0.0071(15) 0.0039(12)
O2 0.0643(19) 0.0481(17) 0.0436(16) -0.0048(14) 0.0206(15) -0.0073(13)
O3 0.0519(16) 0.0306(14) 0.0513(17) -0.0038(12) 0.0190(14) 0.0007(12)
O4 0.0627(18) 0.0423(15) 0.0483(17) 0.0035(14) 0.0250(15) -0.0004(13)
O5 0.064(2) 0.0449(18) 0.0491(19) 0.0036(15) 0.0156(16) -0.0013(14)
O6 0.099(3) 0.062(2) 0.061(2) -0.002(2) 0.028(2) -0.0038(19)
O7 0.102(3) 0.061(2) 0.0409(17) -0.006(2) 0.0239(19) -0.0014(16)
Pb1 0.03248(9) 0.03228(9) 0.03693(9) -0.00108(5) 0.00941(6) -0.00055(5)

loop_
_atom_type_symbol
_atom_type_description
_atom_type_scat_dispersion_real
_atom_type_scat_dispersion_imag
_atom_type_scat_source
C C 0.0033 0.0016 'International Tables Vol C Tables 4.2.6.8 and 6.1.1.4'
H H 0.0000 0.0000 'International Tables Vol C Tables 4.2.6.8 and 6.1.1.4'
N N 0.0061 0.0033 'International Tables Vol C Tables 4.2.6.8 and 6.1.1.4'
O O 0.0106 0.0060 'International Tables Vol C Tables 4.2.6.8 and 6.1.1.4'
Pb Pb -3.3944 10.1111 'International Tables Vol C Tables 4.2.6.8 and 6.1.1.4'

loop_
_geom_angle_atom_site_label_1
_geom_angle_atom_site_label_2
_geom_angle_atom_site_label_3
_geom_angle
_geom_angle_publ_flag
N1 C1 C2 124.1(4) ?
N1 C1 H1 117.9 ?
C2 C1 H1 117.9 ?
C3 C2 C1 118.4(4) ?
C3 C2 H2 120.8 ?
C1 C2 H2 120.8 ?
C2 C3 C4 120.0(4) ?
C2 C3 H3 120.0 ?
C4 C3 H3 120.0 ?
C3 C4 C12 117.7(4) ?
C3 C4 C5 122.8(4) ?
C12 C4 C5 119.5(4) ?
C6 C5 C4 121.8(4) ?
C6 C5 H5 119.1 ?
C4 C5 H5 119.1 ?
C5 C6 C7 121.1(4) ?
C5 C6 H6 119.5 ?
C7 C6 H6 119.5 ?
C8 C7 C11 118.1(4) ?
C8 C7 C6 123.2(4) ?
C11 C7 C6 118.7(4) ?
C9 C8 C7 120.1(4) ?
C9 C8 H8 119.9 ?
C7 C8 H8 119.9 ?
C8 C9 C10 118.3(5) ?
C8 C9 H9 120.8 ?
C10 C9 H9 120.8 ?
N2 C10 C9 123.9(4) ?
N2 C10 H10 118.0 ?
C9 C10 H10 118.0 ?
N2 C11 C7 121.4(4) ?
N2 C11 C12 118.4(3) ?
C7 C11 C12 120.1(4) ?
N1 C12 C4 122.0(4) ?
N1 C12 C11 119.3(3) ?
C4 C12 C11 118.7(4) ?
N3 C13 C14 123.5(4) ?
N3 C13 H13 118.2 ?
C14 C13 H13 118.2 ?
C15 C14 C13 119.1(4) ?
C15 C14 H14 120.4 ?
C13 C14 H14 120.4 ?
C14 C15 C16 119.6(4) ?
C14 C15 H15 120.2 ?
C16 C15 H15 120.2 ?
C15 C16 C24 117.7(4) ?
C15 C16 C17 122.4(4) ?
C24 C16 C17 119.9(4) ?
C18 C17 C16 121.1(4) ?
C18 C17 H17 119.4 ?
C16 C17 H17 119.4 ?
C17 C18 C19 121.1(4) ?
C17 C18 H18 119.5 ?
C19 C18 H18 119.5 ?
C20 C19 C23 117.6(4) ?
C20 C19 C18 122.6(4) ?
C23 C19 C18 119.7(4) ?
C21 C20 C19 119.9(4) ?
C21 C20 H20 120.1 ?
C19 C20 H20 120.1 ?
C20 C21 C22 118.6(4) ?
C20 C21 H21 120.7 ?
C22 C21 H21 120.7 ?
N4 C22 C21 123.9(4) ?
N4 C22 H22 118.0 ?
C21 C22 H22 118.0 ?
N4 C23 C19 122.1(4) ?
N4 C23 C24 118.7(3) ?
C19 C23 C24 119.1(3) ?
N3 C24 C16 122.0(4) ?
N3 C24 C23 119.0(3) ?
C16 C24 C23 119.0(4) ?
O1 C25 C28 137.3(4) ?
O1 C25 C26 132.6(4) ?
C28 C25 C26 90.2(3) ?
O2 C26 C27 136.5(4) ?
O2 C26 C25 134.3(3) ?
C27 C26 C25 89.1(3) ?
O3 C27 C28 131.0(4) ?
O3 C27 C26 138.1(4) ?
C28 C27 C26 90.9(3) ?
O4 C28 C27 132.1(4) ?
O4 C28 C25 138.0(4) ?
C27 C28 C25 89.9(3) ?
C1 N1 C12 117.9(4) ?
C1 N1 Pb1 120.2(3) ?
C12 N1 Pb1 121.9(3) ?
C10 N2 C11 118.1(4) ?
C10 N2 Pb1 122.2(3) ?
C11 N2 Pb1 119.4(3) ?
C13 N3 C24 118.2(4) ?
C13 N3 Pb1 119.7(3) ?
C24 N3 Pb1 121.6(3) ?
C22 N4 C23 117.8(3) ?
C25 O1 Pb1 138.4(3) ?
Pb1 O5 H5A 117(4) ?
Pb1 O5 H5B 125(4) ?
H5A O5 H5B 106(4) ?
H6A O6 H6B 115(5) ?
H7A O7 H7B 107(4) ?
O1 Pb1 O5 80.41(11) yes
O1 Pb1 N1 82.01(11) yes
O5 Pb1 N1 75.94(10) yes
O1 Pb1 N2 138.21(10) yes
O5 Pb1 N2 73.66(11) yes
N1 Pb1 N2 60.40(10) yes
O1 Pb1 N3 101.61(11) yes
O5 Pb1 N3 77.52(10) yes
N1 Pb1 N3 152.20(11) yes
N2 Pb1 N3 104.00(10) yes

loop_
_geom_bond_atom_site_label_1
_geom_bond_atom_site_label_2
_geom_bond_site_symmetry_2
_geom_bond_distance
_geom_bond_publ_flag
C1 N1 . 1.316(5) ?
C1 C2 . 1.390(6) ?
C1 H1 . 0.9300 ?
C2 C3 . 1.365(7) ?
C2 H2 . 0.9300 ?
C3 C4 . 1.393(7) ?
C3 H3 . 0.9300 ?
C4 C12 . 1.410(6) ?
C4 C5 . 1.421(7) ?
C5 C6 . 1.331(7) ?
C5 H5 . 0.9300 ?
C6 C7 . 1.437(6) ?
C6 H6 . 0.9300 ?
C7 C8 . 1.393(7) ?
C7 C11 . 1.410(6) ?
C8 C9 . 1.363(7) ?
C8 H8 . 0.9300 ?
C9 C10 . 1.391(7) ?
C9 H9 . 0.9300 ?
C10 N2 . 1.322(6) ?
C10 H10 . 0.9300 ?
C11 N2 . 1.363(5) ?
C11 C12 . 1.437(6) ?
C12 N1 . 1.360(5) ?
C13 N3 . 1.311(5) ?
C13 C14 . 1.390(6) ?
C13 H13 . 0.9300 ?
C14 C15 . 1.359(7) ?
C14 H14 . 0.9300 ?
C15 C16 . 1.398(7) ?
C15 H15 . 0.9300 ?
C16 C24 . 1.406(6) ?
C16 C17 . 1.431(6) ?
C17 C18 . 1.333(7) ?
C17 H17 . 0.9300 ?
C18 C19 . 1.432(6) ?
C18 H18 . 0.9300 ?
C19 C20 . 1.400(6) ?
C19 C23 . 1.409(5) ?
C20 C21 . 1.359(6) ?
C20 H20 . 0.9300 ?
C21 C22 . 1.391(6) ?
C21 H21 . 0.9300 ?
C22 N4 . 1.321(5) ?
C22 H22 . 0.9300 ?
C23 N4 . 1.357(5) ?
C23 C24 . 1.443(6) ?
C24 N3 . 1.362(5) ?
C25 O1 . 1.252(5) ?
C25 C28 . 1.461(5) ?
C25 C26 . 1.465(5) ?
C26 O2 . 1.244(5) ?
C26 C27 . 1.462(5) ?
C27 O3 . 1.256(5) ?
C27 C28 . 1.446(5) ?
C28 O4 . 1.249(5) ?
N1 Pb1 . 2.699(3) yes
N2 Pb1 . 2.772(4) yes
N3 Pb1 . 2.799(3) yes
N4 Pb1 . 2.821(4) yes
O1 Pb1 . 2.436(3) yes
O3 Pb1 1_565 2.623(3) yes
O4 Pb1 1_565 2.869(4) yes
O5 Pb1 . 2.675(3) yes
O5 H5A . 0.83(3) ?
O5 H5B . 0.85(3) ?
O6 H6A . 0.80(3) ?
O6 H6B . 0.83(3) ?
O7 H7A . 0.84(3) ?
O7 H7B . 0.82(3) ?

loop_
_geom_hbond_atom_site_label_D
_geom_hbond_atom_site_label_H
_geom_hbond_atom_site_label_A
_geom_hbond_site_symmetry_A
_geom_hbond_distance_DH
_geom_hbond_distance_HA
_geom_hbond_distance_DA
_geom_hbond_angle_DHA
O5 H5A O4 . 0.83(3) 2.00(3) 2.792(5) 161(5)
O5 H5B O6 . 0.85(3) 1.97(3) 2.817(5) 176(5)
O6 H6A O2 4_576 0.80(3) 2.09(3) 2.878(5) 168(7)
O6 H6B O7 4_566 0.83(3) 2.11(4) 2.887(6) 156(7)
O7 H7A O3 1_545 0.84(3) 1.96(3) 2.800(5) 173(5)
O7 H7B O2 . 0.82(3) 2.15(3) 2.947(6) 166(5)

loop_
_geom_torsion_atom_site_label_1
_geom_torsion_atom_site_label_2
_geom_torsion_atom_site_label_3
_geom_torsion_atom_site_label_4
_geom_torsion
N1 C1 C2 C3 -0.5(7)
C1 C2 C3 C4 0.8(7)
C2 C3 C4 C12 -0.1(6)
C2 C3 C4 C5 179.7(4)
C3 C4 C5 C6 179.2(5)
C12 C4 C5 C6 -1.1(7)
C4 C5 C6 C7 2.4(7)
C5 C6 C7 C8 175.7(5)
C5 C6 C7 C11 -1.0(7)
C11 C7 C8 C9 1.3(7)
C6 C7 C8 C9 -175.4(5)
C7 C8 C9 C10 -0.4(8)
C8 C9 C10 N2 -0.9(8)
C8 C7 C11 N2 -1.2(6)
C6 C7 C11 N2 175.7(4)
C8 C7 C11 C12 -178.5(4)
C6 C7 C11 C12 -1.6(6)
C3 C4 C12 N1 -0.9(6)
C5 C4 C12 N1 179.3(4)
C3 C4 C12 C11 178.2(4)
C5 C4 C12 C11 -1.6(6)
N2 C11 C12 N1 4.6(5)
C7 C11 C12 N1 -178.0(4)
N2 C11 C12 C4 -174.6(4)
C7 C11 C12 C4 2.8(6)
N3 C13 C14 C15 0.0(8)
C13 C14 C15 C16 0.3(7)
C14 C15 C16 C24 -0.3(7)
C14 C15 C16 C17 179.2(4)
C15 C16 C17 C18 179.5(5)
C24 C16 C17 C18 -1.0(7)
C16 C17 C18 C19 1.8(7)
C17 C18 C19 C20 177.3(5)
C17 C18 C19 C23 -1.2(7)
C23 C19 C20 C21 -1.0(6)
C18 C19 C20 C21 -179.5(4)
C19 C20 C21 C22 0.4(7)
C20 C21 C22 N4 0.3(7)
C20 C19 C23 N4 1.1(6)
C18 C19 C23 N4 179.6(4)
C20 C19 C23 C24 -178.6(4)
C18 C19 C23 C24 -0.1(6)
C15 C16 C24 N3 0.0(6)
C17 C16 C24 N3 -179.6(4)
C15 C16 C24 C23 179.3(4)
C17 C16 C24 C23 -0.3(6)
N4 C23 C24 N3 0.4(5)
C19 C23 C24 N3 -179.9(4)
N4 C23 C24 C16 -178.9(4)
C19 C23 C24 C16 0.8(6)
O1 C25 C26 O2 -4.4(8)
C28 C25 C26 O2 174.9(5)
O1 C25 C26 C27 178.7(4)
C28 C25 C26 C27 -2.0(3)
O2 C26 C27 O3 3.5(9)
C25 C26 C27 O3 -179.7(5)
O2 C26 C27 C28 -174.7(5)
C25 C26 C27 C28 2.0(3)
O3 C27 C28 O4 -3.0(7)
C26 C27 C28 O4 175.5(4)
O3 C27 C28 C25 179.5(4)
C26 C27 C28 C25 -2.0(3)
O1 C25 C28 O4 4.1(9)
C26 C25 C28 O4 -175.2(5)
O1 C25 C28 C27 -178.7(5)
C26 C25 C28 C27 2.0(3)
C2 C1 N1 C12 -0.4(7)
C2 C1 N1 Pb1 179.9(3)
C4 C12 N1 C1 1.1(6)
C11 C12 N1 C1 -178.0(4)
C4 C12 N1 Pb1 -179.2(3)
C11 C12 N1 Pb1 1.7(5)
C9 C10 N2 C11 1.0(7)
C9 C10 N2 Pb1 -173.0(4)
C7 C11 N2 C10 0.0(6)
C12 C11 N2 C10 177.4(4)
C7 C11 N2 Pb1 174.3(3)
C12 C11 N2 Pb1 -8.4(5)
C14 C13 N3 C24 -0.4(7)
C14 C13 N3 Pb1 -171.7(4)
C16 C24 N3 C13 0.3(6)
C23 C24 N3 C13 -179.0(4)
C16 C24 N3 Pb1 171.6(3)
C23 C24 N3 Pb1 -7.7(5)
C21 C22 N4 C23 -0.3(7)
C19 C23 N4 C22 -0.4(6)
C24 C23 N4 C22 179.3(4)
C28 C25 O1 Pb1 -35.3(8)
C26 C25 O1 Pb1 143.6(4)
C25 O1 Pb1 O5 5.5(4)
C25 O1 Pb1 N1 -71.5(4)
C25 O1 Pb1 N2 -46.4(5)
C25 O1 Pb1 N3 80.5(4)
C1 N1 Pb1 O1 -23.3(3)
C12 N1 Pb1 O1 157.0(3)
C1 N1 Pb1 O5 -105.3(3)
C12 N1 Pb1 O5 75.0(3)
C1 N1 Pb1 N2 175.7(4)
C12 N1 Pb1 N2 -4.0(3)
C1 N1 Pb1 N3 -123.0(3)
C12 N1 Pb1 N3 57.3(4)
C10 N2 Pb1 O1 151.4(3)
C11 N2 Pb1 O1 -22.6(4)
C10 N2 Pb1 O5 97.4(4)
C11 N2 Pb1 O5 -76.5(3)
C10 N2 Pb1 N1 -179.7(4)
C11 N2 Pb1 N1 6.3(3)
C10 N2 Pb1 N3 25.2(4)
C11 N2 Pb1 N3 -148.8(3)
C13 N3 Pb1 O1 -116.1(3)
C24 N3 Pb1 O1 72.8(3)
C13 N3 Pb1 O5 -38.8(3)
C24 N3 Pb1 O5 150.1(3)
C13 N3 Pb1 N1 -21.2(5)
C24 N3 Pb1 N1 167.7(3)
C13 N3 Pb1 N2 30.6(3)
C24 N3 Pb1 N2 -140.5(3)
